data_7233484
loop_
_publ_author_name
'Tsu-Hui Su'
'Chun-Hsiang Fan'
'Yu-Han Ou-Yang'
'Lun-Chia Hsu'
'Chien-Hong Cheng'

_publ_section_title
;
 Highly efficient deep-red organic electrophosphorescent devices with
 excellent operational stability using bis(indoloquinoxalinyl) derivatives
 as the host materials
;
_journal_name_full 'Journal of Materials Chemistry C'
_journal_page_first 5084
_journal_page_last 5092
_journal_paper_doi 10.1039/C3TC30823E
_journal_volume 1
_journal_year 2013
_chemical_formula_sum 'C46 H28 N6'
_chemical_formula_weight 664.74
_space_group_IT_number 2
_space_group_name_Hall '-P 1'
_space_group_name_H-M_alt 'P -1'
_symmetry_cell_setting triclinic
_symmetry_space_group_name_Hall '-P 1'
_symmetry_space_group_name_H-M 'P -1'
_atom_sites_solution_hydrogens geom
_atom_sites_solution_primary direct
_atom_sites_solution_secondary difmap
_cell_angle_alpha 75.270(3)
_cell_angle_beta 78.072(3)
_cell_angle_gamma 87.700(3)
_cell_formula_units_Z 1
_cell_length_a 5.8757(8)
_cell_length_b 11.0628(15)
_cell_length_c 12.9069(17)
_cell_measurement_reflns_used 5568
_cell_measurement_temperature 100(2)
_cell_measurement_theta_max 26.4654
_cell_measurement_theta_min 2.8283
_cell_volume 793.81(19)
_computing_cell_refinement 'SAINT V7.34A (Bruker AXS, 2006)'
_computing_data_collection 'APEX2 (Bruker AXS, 2010)'
_computing_data_reduction 'SAINT V7.34A (Bruker AXS, 2006)'
_computing_molecular_graphics 'SHELXTL (Sheldrick, 2008)'
_computing_publication_material SHELXTL
_computing_structure_refinement 'SHELXL-97 (Sheldrick, 2008)'
_computing_structure_solution 'SHELXS-97 (Sheldrick, 2008)'
_diffrn_ambient_temperature 100(2)
_diffrn_detector_area_resol_mean 8.3333
_diffrn_measured_fraction_theta_full 0.991
_diffrn_measured_fraction_theta_max 0.991
_diffrn_measurement_device_type 'Bruker APEX-II CCD'
_diffrn_measurement_method '\f and \w scans'
_diffrn_radiation_monochromator graphite
_diffrn_radiation_source 'fine-focus sealed tube'
_diffrn_radiation_type MoK\a
_diffrn_radiation_wavelength 0.71073
_diffrn_reflns_av_R_equivalents 0.0223
_diffrn_reflns_av_sigmaI/netI 0.0223
_diffrn_reflns_limit_h_max 4
_diffrn_reflns_limit_h_min -7
_diffrn_reflns_limit_k_max 13
_diffrn_reflns_limit_k_min -13
_diffrn_reflns_limit_l_max 16
_diffrn_reflns_limit_l_min -16
_diffrn_reflns_number 12263
_diffrn_reflns_theta_full 26.53
_diffrn_reflns_theta_max 26.53
_diffrn_reflns_theta_min 1.67
_exptl_absorpt_coefficient_mu 0.084
_exptl_absorpt_correction_T_max 0.9486
_exptl_absorpt_correction_T_min 0.8784
_exptl_absorpt_correction_type multi-scan
_exptl_absorpt_process_details 'SADABS V2008/1 (Bruker AXS)'
_exptl_crystal_colour yellow
_exptl_crystal_density_diffrn 1.391
_exptl_crystal_density_meas ?
_exptl_crystal_density_method 'not measured'
_exptl_crystal_description lump
_exptl_crystal_F_000 346
_exptl_crystal_size_max 0.20
_exptl_crystal_size_mid 0.18
_exptl_crystal_size_min 0.17
_refine_diff_density_max 0.648
_refine_diff_density_min -0.727
_refine_diff_density_rms 0.082
_refine_ls_extinction_method none
_refine_ls_goodness_of_fit_ref 1.081
_refine_ls_hydrogen_treatment constr
_refine_ls_matrix_type full
_refine_ls_number_parameters 235
_refine_ls_number_reflns 3266
_refine_ls_number_restraints 0
_refine_ls_restrained_S_all 1.081
_refine_ls_R_factor_all 0.0817
_refine_ls_R_factor_gt 0.0728
_refine_ls_shift/su_max 0.000
_refine_ls_shift/su_mean 0.000
_refine_ls_structure_factor_coef Fsqd
_refine_ls_weighting_details 'calc w=1/[\s^2^(Fo^2^)+(0.0274P)^2^+3.1709P] where P=(Fo^2^+2Fc^2^)/3'
_refine_ls_weighting_scheme calc
_refine_ls_wR_factor_gt 0.1748
_refine_ls_wR_factor_ref 0.1794
_reflns_number_gt 2818
_reflns_number_total 3266
_reflns_threshold_expression >2sigma(I)
_cod_data_source_file 1000002.cif
_cod_data_source_block PCOD1000002
_cod_depositor_comments
;
The following automatic conversions were performed:

data item '_exptl_crystal_density_meas' value 'not measured' was
changed to '?' -- the value is perceived as not measured.

Automatic conversion script
Id: cif_fix_values 6909 2019-04-08 15:41:33Z antanas 
;
_cod_original_cell_volume 793.81(18)
_cod_database_code 7233484

loop_
_symmetry_equiv_pos_as_xyz
'x, y, z'
'-x, -y, -z'

loop_
_atom_site_label
_atom_site_type_symbol
_atom_site_fract_x
_atom_site_fract_y
_atom_site_fract_z
_atom_site_U_iso_or_equiv
_atom_site_adp_type
_atom_site_occupancy
_atom_site_symmetry_multiplicity
_atom_site_calc_flag
_atom_site_refinement_flags
_atom_site_disorder_assembly
_atom_site_disorder_group
N1 N 0.0390(4) 0.5841(2) 0.3290(2) 0.0159(5) Uani 1 1 d . . .
N2 N -0.0861(4) 0.7404(2) 0.0716(2) 0.0158(5) Uani 1 1 d . . .
N3 N 0.2423(4) 0.6080(2) 0.0994(2) 0.0159(5) Uani 1 1 d . . .
C1 C 0.5636(5) 0.3985(3) 0.3478(3) 0.0200(6) Uani 1 1 d . . .
H1 H 0.6405 0.3517 0.4028 0.024 Uiso 1 1 calc R . .
C2 C 0.3552(6) 0.4544(3) 0.3773(3) 0.0196(6) Uani 1 1 d . . .
H2 H 0.2876 0.4451 0.4524 0.024 Uiso 1 1 calc R . .
C3 C 0.2415(5) 0.5257(3) 0.2959(2) 0.0154(6) Uani 1 1 d . . .
C4 C -0.0509(5) 0.6520(3) 0.2487(2) 0.0148(6) Uani 1 1 d . . .
C5 C 0.0527(5) 0.6630(3) 0.1347(2) 0.0144(6) Uani 1 1 d . . .
C6 C -0.0503(5) 0.7789(3) -0.0457(2) 0.0158(6) Uani 1 1 d . . .
C7 C -0.2182(5) 0.7496(3) -0.0969(2) 0.0176(6) Uani 1 1 d . . .
H7 H -0.3465 0.6970 -0.0557 0.021 Uiso 1 1 calc R . .
C8 C -0.1976(5) 0.7979(3) -0.2090(2) 0.0166(6) Uani 1 1 d . . .
H8 H -0.3133 0.7781 -0.2439 0.020 Uiso 1 1 calc R . .
C9 C -0.0090(5) 0.8754(3) -0.2715(2) 0.0152(6) Uani 1 1 d . . .
C10 C 0.0001(5) 0.9359(3) -0.3894(2) 0.0147(6) Uani 1 1 d . . .
C11 C 0.1475(8) 1.0353(5) -0.4443(3) 0.0526(14) Uani 1 1 d . . .
H11 H 0.2540 1.0614 -0.4079 0.063 Uiso 1 1 calc R . .
C12 C -0.1447(8) 0.9013(5) -0.4480(3) 0.0536(14) Uani 1 1 d . . .
H12 H -0.2468 0.8317 -0.4139 0.064 Uiso 1 1 calc R . .
C13 C 0.1621(5) 0.8986(3) -0.2182(2) 0.0195(6) Uani 1 1 d . . .
H13 H 0.2951 0.9476 -0.2592 0.023 Uiso 1 1 calc R . .
C14 C 0.1413(5) 0.8511(3) -0.1060(3) 0.0192(6) Uani 1 1 d . . .
H14 H 0.2588 0.8683 -0.0708 0.023 Uiso 1 1 calc R . .
C15 C -0.2584(5) 0.7272(3) 0.2511(2) 0.0165(6) Uani 1 1 d . . .
C16 C -0.2731(5) 0.7792(3) 0.1413(2) 0.0154(6) Uani 1 1 d . . .
C17 C -0.4548(5) 0.8576(3) 0.1142(3) 0.0173(6) Uani 1 1 d . . .
H17 H -0.4634 0.8936 0.0400 0.021 Uiso 1 1 calc R . .
C18 C -0.6228(5) 0.8812(3) 0.1992(3) 0.0210(7) Uani 1 1 d . . .
H18 H -0.7489 0.9340 0.1827 0.025 Uiso 1 1 calc R . .
C19 C -0.6109(6) 0.8288(3) 0.3090(3) 0.0232(7) Uani 1 1 d . . .
H19 H -0.7288 0.8463 0.3656 0.028 Uiso 1 1 calc R . .
C20 C -0.4289(6) 0.7519(3) 0.3355(3) 0.0199(6) Uani 1 1 d . . .
H20 H -0.4202 0.7167 0.4098 0.024 Uiso 1 1 calc R . .
C21 C 0.3422(5) 0.5379(3) 0.1830(2) 0.0153(6) Uani 1 1 d . . .
C22 C 0.5556(5) 0.4777(3) 0.1554(2) 0.0172(6) Uani 1 1 d . . .
H22 H 0.6237 0.4839 0.0807 0.021 Uiso 1 1 calc R . .
C23 C 0.6641(5) 0.4104(3) 0.2360(3) 0.0191(6) Uani 1 1 d . . .
H23 H 0.8081 0.3714 0.2166 0.023 Uiso 1 1 calc R . .

loop_
_atom_site_aniso_label
_atom_site_aniso_U_11
_atom_site_aniso_U_22
_atom_site_aniso_U_33
_atom_site_aniso_U_23
_atom_site_aniso_U_13
_atom_site_aniso_U_12
N1 0.0165(12) 0.0166(12) 0.0142(12) -0.0026(10) -0.0038(10) -0.0014(10)
N2 0.0166(12) 0.0189(13) 0.0114(12) -0.0021(10) -0.0042(10) 0.0019(10)
N3 0.0172(12) 0.0149(12) 0.0148(12) -0.0022(10) -0.0029(10) -0.0014(10)
C1 0.0208(16) 0.0162(14) 0.0215(16) 0.0012(12) -0.0090(12) 0.0020(12)
C2 0.0229(16) 0.0205(15) 0.0140(14) -0.0004(12) -0.0050(12) -0.0011(12)
C3 0.0148(14) 0.0155(14) 0.0148(14) -0.0013(11) -0.0030(11) -0.0019(11)
C4 0.0141(14) 0.0154(14) 0.0145(14) -0.0023(11) -0.0029(11) -0.0029(11)
C5 0.0150(14) 0.0153(14) 0.0133(14) -0.0023(11) -0.0053(11) -0.0013(11)
C6 0.0187(15) 0.0162(14) 0.0115(14) -0.0018(11) -0.0036(11) 0.0024(11)
C7 0.0179(15) 0.0168(14) 0.0165(15) -0.0004(11) -0.0038(12) -0.0027(11)
C8 0.0156(14) 0.0184(14) 0.0167(15) -0.0023(11) -0.0077(12) -0.0008(11)
C9 0.0177(14) 0.0139(13) 0.0140(14) -0.0039(11) -0.0029(11) 0.0011(11)
C10 0.0162(14) 0.0144(13) 0.0118(13) -0.0018(11) -0.0015(11) 0.0024(11)
C11 0.053(3) 0.074(3) 0.025(2) 0.017(2) -0.0221(19) -0.045(2)
C12 0.056(3) 0.072(3) 0.025(2) 0.019(2) -0.0208(19) -0.048(2)
C13 0.0176(15) 0.0231(15) 0.0154(15) 0.0009(12) -0.0039(12) -0.0055(12)
C14 0.0183(15) 0.0224(15) 0.0177(15) -0.0035(12) -0.0068(12) -0.0030(12)
C15 0.0174(15) 0.0152(14) 0.0156(14) -0.0015(11) -0.0029(11) -0.0023(11)
C16 0.0148(14) 0.0144(14) 0.0166(14) -0.0026(11) -0.0035(11) -0.0032(11)
C17 0.0192(15) 0.0152(14) 0.0196(15) -0.0049(12) -0.0086(12) 0.0014(11)
C18 0.0161(15) 0.0162(14) 0.0323(18) -0.0074(13) -0.0070(13) 0.0018(12)
C19 0.0209(16) 0.0206(16) 0.0260(17) -0.0076(13) 0.0017(13) 0.0001(13)
C20 0.0217(16) 0.0193(15) 0.0170(15) -0.0039(12) -0.0009(12) -0.0003(12)
C21 0.0166(14) 0.0137(14) 0.0152(14) -0.0016(11) -0.0040(11) -0.0025(11)
C22 0.0167(14) 0.0178(14) 0.0171(15) -0.0048(12) -0.0025(12) -0.0014(11)
C23 0.0165(15) 0.0165(14) 0.0238(16) -0.0041(12) -0.0043(12) -0.0006(11)

loop_
_atom_type_symbol
_atom_type_description
_atom_type_scat_dispersion_real
_atom_type_scat_dispersion_imag
_atom_type_scat_source
C C 0.0033 0.0016 'International Tables Vol C Tables 4.2.6.8 and 6.1.1.4'
H H 0.0000 0.0000 'International Tables Vol C Tables 4.2.6.8 and 6.1.1.4'
N N 0.0061 0.0033 'International Tables Vol C Tables 4.2.6.8 and 6.1.1.4'

loop_
_geom_angle_atom_site_label_1
_geom_angle_atom_site_label_2
_geom_angle_atom_site_label_3
_geom_angle
_geom_angle_site_symmetry_1
_geom_angle_site_symmetry_3
C4 N1 C3 114.3(3) . .
C5 N2 C16 108.7(2) . .
C5 N2 C6 127.7(2) . .
C16 N2 C6 123.6(2) . .
C5 N3 C21 113.0(3) . .
C2 C1 C23 120.4(3) . .
C2 C1 H1 119.8 . .
C23 C1 H1 119.8 . .
C1 C2 C3 120.1(3) . .
C1 C2 H2 120.0 . .
C3 C2 H2 120.0 . .
N1 C3 C2 118.0(3) . .
N1 C3 C21 122.2(3) . .
C2 C3 C21 119.8(3) . .
N1 C4 C5 122.8(3) . .
N1 C4 C15 130.3(3) . .
C5 C4 C15 106.9(2) . .
N3 C5 N2 126.9(3) . .
N3 C5 C4 125.0(3) . .
N2 C5 C4 108.0(2) . .
C14 C6 C7 120.4(3) . .
C14 C6 N2 120.4(3) . .
C7 C6 N2 119.1(3) . .
C6 C7 C8 119.5(3) . .
C6 C7 H7 120.3 . .
C8 C7 H7 120.3 . .
C7 C8 C9 121.3(3) . .
C7 C8 H8 119.4 . .
C9 C8 H8 119.4 . .
C13 C9 C8 117.7(3) . .
C13 C9 C10 121.5(3) . .
C8 C9 C10 120.7(3) . .
C12 C10 C11 116.0(3) . .
C12 C10 C9 122.7(3) . .
C11 C10 C9 121.2(3) . .
C10 C11 C12 121.7(3) . 2_574
C10 C11 H11 119.1 . .
C12 C11 H11 119.1 2_574 .
C10 C12 C11 122.3(3) . 2_574
C10 C12 H12 118.8 . .
C11 C12 H12 118.8 2_574 .
C14 C13 C9 121.1(3) . .
C14 C13 H13 119.4 . .
C9 C13 H13 119.4 . .
C6 C14 C13 119.9(3) . .
C6 C14 H14 120.1 . .
C13 C14 H14 120.1 . .
C20 C15 C16 120.3(3) . .
C20 C15 C4 133.5(3) . .
C16 C15 C4 106.2(3) . .
C17 C16 N2 128.6(3) . .
C17 C16 C15 121.2(3) . .
N2 C16 C15 110.2(3) . .
C18 C17 C16 117.7(3) . .
C18 C17 H17 121.1 . .
C16 C17 H17 121.1 . .
C17 C18 C19 121.5(3) . .
C17 C18 H18 119.2 . .
C19 C18 H18 119.2 . .
C20 C19 C18 120.5(3) . .
C20 C19 H19 119.7 . .
C18 C19 H19 119.7 . .
C19 C20 C15 118.7(3) . .
C19 C20 H20 120.6 . .
C15 C20 H20 120.6 . .
N3 C21 C22 118.6(3) . .
N3 C21 C3 122.7(3) . .
C22 C21 C3 118.7(3) . .
C23 C22 C21 120.3(3) . .
C23 C22 H22 119.8 . .
C21 C22 H22 119.8 . .
C22 C23 C1 120.7(3) . .
C22 C23 H23 119.7 . .
C1 C23 H23 119.7 . .

loop_
_geom_bond_atom_site_label_1
_geom_bond_atom_site_label_2
_geom_bond_distance
_geom_bond_site_symmetry_2
N1 C4 1.311(4) .
N1 C3 1.373(4) .
N2 C5 1.387(4) .
N2 C16 1.397(4) .
N2 C6 1.438(4) .
N3 C5 1.302(4) .
N3 C21 1.381(4) .
C1 C2 1.375(5) .
C1 C23 1.416(4) .
C1 H1 0.9500 .
C2 C3 1.413(4) .
C2 H2 0.9500 .
C3 C21 1.429(4) .
C4 C5 1.447(4) .
C4 C15 1.448(4) .
C6 C14 1.380(4) .
C6 C7 1.385(4) .
C7 C8 1.390(4) .
C7 H7 0.9500 .
C8 C9 1.403(4) .
C8 H8 0.9500 .
C9 C13 1.396(4) .
C9 C10 1.489(4) .
C10 C12 1.372(5) .
C10 C11 1.374(5) .
C11 C12 1.391(5) 2_574
C11 H11 0.9500 .
C12 C11 1.391(5) 2_574
C12 H12 0.9500 .
C13 C14 1.390(4) .
C13 H13 0.9500 .
C14 H14 0.9500 .
C15 C20 1.394(4) .
C15 C16 1.406(4) .
C16 C17 1.393(4) .
C17 C18 1.387(4) .
C17 H17 0.9500 .
C18 C19 1.403(5) .
C18 H18 0.9500 .
C19 C20 1.384(5) .
C19 H19 0.9500 .
C20 H20 0.9500 .
C21 C22 1.418(4) .
C22 C23 1.374(4) .
C22 H22 0.9500 .
C23 H23 0.9500 .
